data_4087573
loop_
_publ_author_name
'Karthik, Vedhagiri'
'Gupta, Vivek'
'Anantharaman, Ganapathi'

_publ_section_title
;
 Synthesis, Structure, and Coordination Chemistry of
 Phosphine-Functionalized Imidazole/Imidazolium Salts and Cleavage of a
 C--P Bond in an NHC--Phosphenium Salt using a Pd(0) Precursor
;
_journal_issue 15
_journal_name_full Organometallics
_journal_page_first 3713
_journal_paper_doi 10.1021/acs.organomet.5b00336
_journal_volume 34
_journal_year 2015
_chemical_formula_moiety 'C57 H50 B Cl2 Cu F4 N4 P4'
_chemical_formula_sum 'C57 H50 B Cl2 Cu F4 N4 P4'
_chemical_formula_weight 1136.14
_space_group_IT_number 9
_space_group_name_Hall 'C -2yc'
_space_group_name_H-M_alt 'C 1 c 1'
_symmetry_cell_setting monoclinic
_symmetry_space_group_name_Hall 'C -2yc'
_symmetry_space_group_name_H-M 'C 1 c 1'
_atom_sites_solution_hydrogens geom
_atom_sites_solution_primary direct
_atom_sites_solution_secondary difmap
_audit_creation_method SHELXL-97
_cell_angle_alpha 90.00
_cell_angle_beta 112.46(3)
_cell_angle_gamma 90.00
_cell_formula_units_Z 4
_cell_length_a 17.196(3)
_cell_length_b 15.932(3)
_cell_length_c 22.311(5)
_cell_measurement_temperature 153(2)
_cell_volume 5649(2)
_computing_cell_refinement 'Bruker SMART'
_computing_data_collection 'Bruker SMART'
_computing_data_reduction 'Bruker SAINT'
_computing_molecular_graphics 'ORTEP 3v2'
_computing_structure_refinement 'SHELXL-97 (Sheldrick, 1997)'
_computing_structure_solution 'SHELXS-97 (Sheldrick, 1990)'
_diffrn_ambient_temperature 153(2)
_diffrn_measured_fraction_theta_full 0.992
_diffrn_measured_fraction_theta_max 0.992
_diffrn_measurement_device_type 'CCD area detector'
_diffrn_measurement_method 'phi and omega scans'
_diffrn_radiation_monochromator graphite
_diffrn_radiation_source 'fine-focus sealed tube'
_diffrn_radiation_type MoK\a
_diffrn_radiation_wavelength 0.71073
_diffrn_reflns_av_R_equivalents 0.0369
_diffrn_reflns_av_sigmaI/netI 0.0754
_diffrn_reflns_limit_h_max 20
_diffrn_reflns_limit_h_min -20
_diffrn_reflns_limit_k_max 11
_diffrn_reflns_limit_k_min -19
_diffrn_reflns_limit_l_max 26
_diffrn_reflns_limit_l_min -24
_diffrn_reflns_number 14522
_diffrn_reflns_theta_full 25.50
_diffrn_reflns_theta_max 25.50
_diffrn_reflns_theta_min 1.81
_exptl_absorpt_coefficient_mu 0.648
_exptl_absorpt_correction_T_max 0.9380
_exptl_absorpt_correction_T_min 0.8759
_exptl_absorpt_correction_type empirical
_exptl_absorpt_process_details sadabs
_exptl_crystal_colour colorless
_exptl_crystal_density_diffrn 1.336
_exptl_crystal_density_method 'not measured'
_exptl_crystal_description block
_exptl_crystal_F_000 2336
_exptl_crystal_size_max 0.21
_exptl_crystal_size_mid 0.15
_exptl_crystal_size_min 0.10
_platon_squeeze_details
;
;
_refine_diff_density_max 2.306
_refine_diff_density_min -0.606
_refine_diff_density_rms 0.120
_refine_ls_abs_structure_details 'Flack H D (1983), Acta Cryst. A39, 876-881'
_refine_ls_abs_structure_Flack 0.08(2)
_refine_ls_extinction_method none
_refine_ls_goodness_of_fit_ref 1.035
_refine_ls_hydrogen_treatment constr
_refine_ls_matrix_type full
_refine_ls_number_parameters 660
_refine_ls_number_reflns 8675
_refine_ls_number_restraints 2
_refine_ls_restrained_S_all 1.035
_refine_ls_R_factor_all 0.0811
_refine_ls_R_factor_gt 0.0726
_refine_ls_shift/su_max 0.001
_refine_ls_shift/su_mean 0.000
_refine_ls_structure_factor_coef Fsqd
_refine_ls_weighting_details 'calc w=1/[\s^2^(Fo^2^)+(0.1114P)^2^+37.0897P] where P=(Fo^2^+2Fc^2^)/3'
_refine_ls_weighting_scheme calc
_refine_ls_wR_factor_gt 0.1912
_refine_ls_wR_factor_ref 0.2007
_reflns_number_gt 7624
_reflns_number_total 8675
_reflns_threshold_expression >2sigma(I)
_cod_data_source_file om5b00336_si_002.cif
_cod_data_source_block 17junc
_cod_depositor_comments
;
The following automatic conversions were performed:

data item '_exptl_absorpt_correction_type' value 'Empirical' was
changed to 'empirical' in accordance with the
/home/saulius/struct/COD-crude-data/automatic-downloads/DataCite-retrospective/ACS/depositions/lib/dictionaries/cif_core.dic
dictionary named 'cif_core.dic' version 2.4.2 last updated on
2011-04-26.

data item '_symmetry_cell_setting' value 'Monoclinic' was changed to
'monoclinic' in accordance with the
/home/saulius/struct/COD-crude-data/automatic-downloads/DataCite-retrospective/ACS/depositions/lib/dictionaries/cif_core.dic
dictionary named 'cif_core.dic' version 2.4.2 last updated on
2011-04-26.

Automatic conversion script
Id: cif_fix_values 6909 2019-04-08 15:41:33Z antanas 
;
_cod_original_sg_symbol_H-M 'Cc   '
_cod_database_code 4087573

loop_
_symmetry_equiv_pos_as_xyz
'x, y, z'
'x, -y, z+1/2'
'x+1/2, y+1/2, z'
'x+1/2, -y+1/2, z+1/2'

loop_
_atom_site_label
_atom_site_type_symbol
_atom_site_fract_x
_atom_site_fract_y
_atom_site_fract_z
_atom_site_U_iso_or_equiv
_atom_site_adp_type
_atom_site_occupancy
_atom_site_symmetry_multiplicity
_atom_site_calc_flag
_atom_site_refinement_flags
B1 B 0.2315(7) 0.4472(7) 0.7828(5) 0.038(3) Uani 1 1 d .
C1 C 0.4163(6) -0.0162(5) 0.7045(4) 0.033(2) Uani 1 1 d .
H1 H 0.4376 -0.0407 0.7454 0.040 Uiso 1 1 calc R
C2 C 0.4041(5) 0.0601(4) 0.6226(4) 0.0218(16) Uani 1 1 d .
C3 C 0.3338(5) 0.0091(4) 0.6028(4) 0.0220(16) Uani 1 1 d .
C4 C 0.2794(6) -0.0965(6) 0.6632(4) 0.037(2) Uani 1 1 d .
H4A H 0.3072 -0.1368 0.6965 0.055 Uiso 1 1 calc R
H4B H 0.2513 -0.1251 0.6228 0.055 Uiso 1 1 calc R
H4C H 0.2390 -0.0658 0.6745 0.055 Uiso 1 1 calc R
C5 C 0.4162(5) 0.2372(5) 0.6299(4) 0.0279(18) Uani 1 1 d .
C6 C 0.4697(6) 0.3042(5) 0.6363(4) 0.0311(19) Uani 1 1 d .
H6 H 0.5063 0.3046 0.6145 0.037 Uiso 1 1 calc R
C7 C 0.4681(6) 0.3691(5) 0.6749(5) 0.036(2) Uani 1 1 d .
H7 H 0.5013 0.4160 0.6770 0.044 Uiso 1 1 calc R
C8 C 0.4184(7) 0.3681(5) 0.7116(5) 0.038(2) Uani 1 1 d .
H8 H 0.4193 0.4122 0.7392 0.046 Uiso 1 1 calc R
C9 C 0.3669(6) 0.2979(6) 0.7051(4) 0.036(2) Uani 1 1 d .
H9 H 0.3323 0.2955 0.7286 0.043 Uiso 1 1 calc R
C10 C 0.3662(5) 0.2342(5) 0.6661(4) 0.0224(16) Uani 1 1 d .
H10 H 0.3321 0.1877 0.6631 0.027 Uiso 1 1 calc R
C11 C 0.5165(5) 0.1512(5) 0.5713(4) 0.0221(16) Uani 1 1 d .
C12 C 0.5309(5) 0.2062(5) 0.5285(4) 0.0268(18) Uani 1 1 d .
H12 H 0.4865 0.2372 0.4998 0.032 Uiso 1 1 calc R
C13 C 0.6093(6) 0.2150(5) 0.5281(4) 0.034(2) Uani 1 1 d .
H13 H 0.6178 0.2522 0.4990 0.041 Uiso 1 1 calc R
C14 C 0.6772(5) 0.1696(6) 0.5704(4) 0.031(2) Uani 1 1 d .
H14 H 0.7311 0.1777 0.5710 0.038 Uiso 1 1 calc R
C15 C 0.6628(6) 0.1122(6) 0.6112(4) 0.032(2) Uani 1 1 d .
H15 H 0.7069 0.0788 0.6377 0.038 Uiso 1 1 calc R
C16 C 0.5827(5) 0.1034(5) 0.6134(4) 0.0261(17) Uani 1 1 d .
H16 H 0.5740 0.0664 0.6425 0.031 Uiso 1 1 calc R
C17 C 0.2470(5) -0.0900(5) 0.4882(4) 0.0271(17) Uani 1 1 d .
C18 C 0.1817(6) -0.1047(5) 0.4275(4) 0.0308(19) Uani 1 1 d .
H18 H 0.1415 -0.0636 0.4080 0.037 Uiso 1 1 calc R
C19 C 0.1785(6) -0.1815(6) 0.3972(4) 0.037(2) Uani 1 1 d .
H19 H 0.1353 -0.1928 0.3575 0.044 Uiso 1 1 calc R
C20 C 0.2411(6) -0.2429(6) 0.4270(5) 0.039(2) Uani 1 1 d .
H20 H 0.2400 -0.2936 0.4060 0.047 Uiso 1 1 calc R
C21 C 0.3041(6) -0.2275(5) 0.4872(5) 0.034(2) Uani 1 1 d .
H21 H 0.3444 -0.2682 0.5074 0.041 Uiso 1 1 calc R
C22 C 0.3060(6) -0.1496(5) 0.5172(4) 0.0295(18) Uani 1 1 d .
H22 H 0.3482 -0.1386 0.5575 0.035 Uiso 1 1 calc R
C23 C 0.1555(5) 0.0264(5) 0.5395(4) 0.0265(17) Uani 1 1 d .
C24 C 0.1407(6) 0.1075(6) 0.5611(4) 0.0295(19) Uani 1 1 d .
H24 H 0.1783 0.1512 0.5653 0.035 Uiso 1 1 calc R
C25 C 0.0715(6) 0.1199(6) 0.5752(4) 0.033(2) Uani 1 1 d .
H25 H 0.0646 0.1708 0.5929 0.040 Uiso 1 1 calc R
C26 C 0.0102(6) 0.0571(6) 0.5634(4) 0.033(2) Uani 1 1 d .
H26 H -0.0392 0.0673 0.5701 0.040 Uiso 1 1 calc R
C27 C 0.0247(6) -0.0201(6) 0.5417(5) 0.036(2) Uani 1 1 d .
H27 H -0.0150 -0.0625 0.5349 0.043 Uiso 1 1 calc R
C28 C 0.0944(5) -0.0358(5) 0.5302(4) 0.0271(18) Uani 1 1 d .
H28 H 0.1023 -0.0887 0.5158 0.033 Uiso 1 1 calc R
C29 C 0.1919(5) 0.2658(5) 0.2570(4) 0.0255(17) Uani 1 1 d .
H29 H 0.1701 0.2891 0.2157 0.031 Uiso 1 1 calc R
C30 C 0.2647(5) 0.1888(5) 0.3389(3) 0.0233(16) Uani 1 1 d .
C31 C 0.2105(5) 0.2380(5) 0.3586(4) 0.0232(16) Uani 1 1 d .
C32 C 0.0965(6) 0.3439(6) 0.2975(4) 0.035(2) Uani 1 1 d .
H32A H 0.0814 0.3738 0.2573 0.052 Uiso 1 1 calc R
H32B H 0.1133 0.3831 0.3328 0.052 Uiso 1 1 calc R
H32C H 0.0489 0.3122 0.2974 0.052 Uiso 1 1 calc R
C33 C 0.2702(5) 0.0149(5) 0.3309(4) 0.0221(16) Uani 1 1 d .
C34 C 0.3166(6) -0.0546(5) 0.3265(4) 0.0295(18) Uani 1 1 d .
H34 H 0.3743 -0.0570 0.3503 0.035 Uiso 1 1 calc R
C35 C 0.2755(7) -0.1208(5) 0.2859(4) 0.035(2) Uani 1 1 d .
H35 H 0.3064 -0.1675 0.2832 0.042 Uiso 1 1 calc R
C36 C 0.1918(7) -0.1188(6) 0.2505(4) 0.039(2) Uani 1 1 d .
H36 H 0.1662 -0.1630 0.2228 0.047 Uiso 1 1 calc R
C37 C 0.1437(7) -0.0508(6) 0.2555(4) 0.044(2) Uani 1 1 d .
H37 H 0.0858 -0.0508 0.2327 0.053 Uiso 1 1 calc R
C38 C 0.1830(5) 0.0174(5) 0.2947(4) 0.0269(17) Uani 1 1 d .
H38 H 0.1517 0.0641 0.2969 0.032 Uiso 1 1 calc R
C39 C 0.4262(5) 0.0990(5) 0.3882(4) 0.0221(16) Uani 1 1 d .
C40 C 0.4831(5) 0.0426(5) 0.4346(4) 0.0257(18) Uani 1 1 d .
H40 H 0.4664 0.0123 0.4633 0.031 Uiso 1 1 calc R
C41 C 0.5644(6) 0.0349(6) 0.4351(4) 0.032(2) Uani 1 1 d .
H41 H 0.6020 -0.0014 0.4648 0.039 Uiso 1 1 calc R
C42 C 0.5907(5) 0.0787(5) 0.3933(5) 0.030(2) Uani 1 1 d .
H42 H 0.6449 0.0715 0.3943 0.036 Uiso 1 1 calc R
C43 C 0.5353(6) 0.1339(5) 0.3497(4) 0.0311(19) Uani 1 1 d .
H43 H 0.5530 0.1640 0.3215 0.037 Uiso 1 1 calc R
C44 C 0.4530(5) 0.1457(5) 0.3471(4) 0.0226(16) Uani 1 1 d .
H44 H 0.4171 0.1841 0.3183 0.027 Uiso 1 1 calc R
C45 C 0.2366(5) 0.3356(5) 0.4734(4) 0.0232(16) Uani 1 1 d .
C46 C 0.2707(5) 0.3982(5) 0.4452(4) 0.0288(18) Uani 1 1 d .
H46 H 0.2753 0.3885 0.4055 0.035 Uiso 1 1 calc R
C47 C 0.2974(6) 0.4741(4) 0.4774(5) 0.0270(17) Uani 1 1 d .
H47 H 0.3195 0.5151 0.4588 0.032 Uiso 1 1 calc R
C48 C 0.2914(6) 0.4901(5) 0.5374(5) 0.036(2) Uani 1 1 d .
H48 H 0.3087 0.5411 0.5585 0.043 Uiso 1 1 calc R
C49 C 0.2579(6) 0.4252(6) 0.5650(4) 0.034(2) Uani 1 1 d .
H49 H 0.2540 0.4345 0.6049 0.041 Uiso 1 1 calc R
C50 C 0.2312(5) 0.3497(5) 0.5342(4) 0.0281(18) Uani 1 1 d .
H50 H 0.2099 0.3084 0.5532 0.034 Uiso 1 1 calc R
C51 C 0.0956(5) 0.2201(5) 0.4213(4) 0.0230(16) Uani 1 1 d .
C52 C 0.0443(6) 0.2819(5) 0.4287(4) 0.0275(18) Uani 1 1 d .
H52 H 0.0661 0.3354 0.4414 0.033 Uiso 1 1 calc R
C53 C -0.0393(5) 0.2661(5) 0.4175(4) 0.0299(19) Uani 1 1 d .
H53 H -0.0730 0.3081 0.4238 0.036 Uiso 1 1 calc R
C54 C -0.0716(6) 0.1882(6) 0.3972(4) 0.036(2) Uani 1 1 d .
H54 H -0.1275 0.1775 0.3904 0.043 Uiso 1 1 calc R
C55 C -0.0243(6) 0.1257(5) 0.3866(4) 0.0287(18) Uani 1 1 d .
H55 H -0.0485 0.0740 0.3706 0.034 Uiso 1 1 calc R
C56 C 0.0618(5) 0.1403(5) 0.4002(4) 0.0250(17) Uani 1 1 d .
H56 H 0.0957 0.0975 0.3952 0.030 Uiso 1 1 calc R
C57 C 0.5661(9) 0.8610(8) 0.6633(10) 0.089(6) Uani 1 1 d .
H57A H 0.6244 0.8444 0.6858 0.107 Uiso 1 1 calc R
H57B H 0.5577 0.9146 0.6805 0.107 Uiso 1 1 calc R
Cl1 Cl 0.4990(2) 0.7847(2) 0.67535(16) 0.0668(8) Uani 1 1 d .
Cl2 Cl 0.5422(2) 0.8703(2) 0.57646(17) 0.0684(9) Uani 1 1 d .
Cu1 Cu 0.29763(5) 0.12441(5) 0.48058(4) 0.0178(2) Uani 1 1 d .
F1 F 0.1594(6) 0.4851(7) 0.7728(5) 0.119(4) Uani 1 1 d .
F2 F 0.2956(5) 0.4742(5) 0.8364(4) 0.080(2) Uani 1 1 d .
F3 F 0.2495(6) 0.4541(5) 0.7293(4) 0.082(2) Uani 1 1 d .
F4 F 0.2153(7) 0.3568(5) 0.7833(5) 0.092(3) Uani 1 1 d .
N1 N 0.3415(4) -0.0384(4) 0.6567(3) 0.0222(14) Uani 1 1 d .
N2 N 0.4544(5) 0.0434(4) 0.6861(3) 0.0282(15) Uani 1 1 d .
N3 N 0.1654(4) 0.2874(4) 0.3049(3) 0.0261(15) Uani 1 1 d .
N4 N 0.2525(5) 0.2076(4) 0.2752(3) 0.0273(15) Uani 1 1 d .
P1 P 0.41185(12) 0.14801(12) 0.57405(9) 0.0200(4) Uani 1 1 d .
P2 P 0.25180(12) 0.01448(12) 0.52357(9) 0.0201(4) Uani 1 1 d .
P3 P 0.31955(12) 0.10204(11) 0.38658(9) 0.0184(4) Uani 1 1 d .
P4 P 0.20718(12) 0.23287(12) 0.43746(9) 0.0195(4) Uani 1 1 d .

loop_
_atom_site_aniso_label
_atom_site_aniso_U_11
_atom_site_aniso_U_22
_atom_site_aniso_U_33
_atom_site_aniso_U_23
_atom_site_aniso_U_13
_atom_site_aniso_U_12
B1 0.030(5) 0.056(7) 0.039(6) -0.017(5) 0.024(5) -0.006(5)
C1 0.054(6) 0.031(5) 0.011(4) -0.002(3) 0.008(4) 0.002(4)
C2 0.023(4) 0.017(3) 0.021(4) 0.001(3) 0.003(3) 0.000(3)
C3 0.028(4) 0.015(4) 0.021(4) 0.006(3) 0.007(3) 0.004(3)
C4 0.047(6) 0.035(5) 0.025(4) 0.007(4) 0.011(4) -0.001(4)
C5 0.026(4) 0.030(4) 0.026(4) 0.008(3) 0.008(3) -0.004(3)
C6 0.038(5) 0.022(4) 0.025(4) -0.006(3) 0.003(4) -0.005(4)
C7 0.032(5) 0.025(4) 0.046(6) -0.005(4) 0.009(4) -0.003(4)
C8 0.053(6) 0.025(4) 0.036(5) 0.001(4) 0.015(5) 0.013(4)
C9 0.039(5) 0.043(5) 0.031(5) 0.005(4) 0.019(4) 0.006(4)
C10 0.030(4) 0.016(4) 0.020(4) 0.001(3) 0.009(3) -0.003(3)
C11 0.023(4) 0.030(4) 0.013(4) -0.008(3) 0.007(3) -0.004(3)
C12 0.033(5) 0.025(4) 0.030(4) -0.005(3) 0.021(4) -0.001(3)
C13 0.044(5) 0.026(4) 0.036(5) -0.012(4) 0.021(4) -0.005(4)
C14 0.022(4) 0.043(5) 0.031(5) -0.005(4) 0.012(4) -0.003(4)
C15 0.021(4) 0.043(5) 0.030(5) -0.013(4) 0.008(4) 0.000(4)
C16 0.034(5) 0.015(4) 0.029(4) -0.006(3) 0.011(4) 0.007(3)
C17 0.026(4) 0.031(4) 0.031(4) -0.007(3) 0.018(4) 0.001(3)
C18 0.028(5) 0.033(4) 0.031(5) -0.006(3) 0.010(4) -0.010(4)
C19 0.042(5) 0.043(5) 0.025(4) -0.011(4) 0.012(4) -0.010(4)
C20 0.046(6) 0.040(5) 0.043(5) -0.022(4) 0.030(5) -0.026(4)
C21 0.029(5) 0.029(4) 0.050(6) -0.009(4) 0.020(4) -0.008(4)
C22 0.030(5) 0.032(4) 0.031(5) 0.003(4) 0.018(4) 0.001(4)
C23 0.020(4) 0.033(4) 0.023(4) 0.003(3) 0.004(3) -0.002(3)
C24 0.031(5) 0.035(5) 0.026(4) -0.005(3) 0.015(4) -0.001(4)
C25 0.031(5) 0.042(5) 0.023(4) -0.005(4) 0.005(4) 0.002(4)
C26 0.029(5) 0.039(5) 0.037(5) 0.008(4) 0.018(4) 0.012(4)
C27 0.029(5) 0.034(5) 0.043(5) 0.004(4) 0.011(4) -0.006(4)
C28 0.029(4) 0.017(4) 0.032(5) 0.001(3) 0.008(4) -0.010(3)
C29 0.033(5) 0.020(4) 0.025(4) 0.008(3) 0.013(4) 0.008(3)
C30 0.029(4) 0.025(4) 0.011(4) -0.001(3) 0.003(3) -0.001(3)
C31 0.021(4) 0.028(4) 0.015(4) 0.001(3) 0.001(3) -0.002(3)
C32 0.031(5) 0.041(5) 0.031(5) 0.016(4) 0.011(4) 0.013(4)
C33 0.026(4) 0.029(4) 0.013(4) 0.002(3) 0.009(3) 0.004(3)
C34 0.032(5) 0.022(4) 0.027(4) -0.002(3) 0.003(4) 0.000(3)
C35 0.052(6) 0.022(4) 0.025(4) -0.007(3) 0.007(4) 0.009(4)
C36 0.053(6) 0.033(5) 0.028(5) -0.014(4) 0.013(4) -0.008(4)
C37 0.052(6) 0.042(6) 0.024(5) -0.001(4) -0.002(4) -0.008(5)
C38 0.027(4) 0.021(4) 0.028(4) -0.004(3) 0.006(4) 0.000(3)
C39 0.024(4) 0.015(3) 0.024(4) -0.005(3) 0.005(3) -0.001(3)
C40 0.034(5) 0.024(4) 0.021(4) -0.006(3) 0.013(4) 0.002(3)
C41 0.025(4) 0.034(5) 0.029(5) -0.009(4) 0.000(4) 0.002(4)
C42 0.019(4) 0.025(4) 0.046(5) -0.016(4) 0.011(4) 0.002(3)
C43 0.039(5) 0.036(5) 0.023(4) -0.013(3) 0.017(4) -0.016(4)
C44 0.025(4) 0.024(4) 0.015(4) -0.009(3) 0.005(3) -0.005(3)
C45 0.022(4) 0.022(4) 0.020(4) 0.002(3) 0.001(3) 0.003(3)
C46 0.032(5) 0.024(4) 0.028(4) -0.005(3) 0.009(4) 0.002(3)
C47 0.025(4) 0.016(3) 0.039(5) -0.003(4) 0.010(3) -0.001(4)
C48 0.024(4) 0.023(4) 0.053(6) -0.008(4) 0.007(4) 0.004(3)
C49 0.030(5) 0.040(5) 0.023(4) -0.006(4) 0.001(4) 0.002(4)
C50 0.028(4) 0.026(4) 0.030(4) -0.001(3) 0.011(4) 0.012(3)
C51 0.022(4) 0.029(4) 0.015(4) 0.005(3) 0.003(3) 0.006(3)
C52 0.037(5) 0.023(4) 0.026(4) -0.001(3) 0.016(4) 0.005(3)
C53 0.026(4) 0.035(5) 0.033(5) 0.010(4) 0.016(4) 0.003(4)
C54 0.036(5) 0.045(5) 0.029(5) 0.006(4) 0.015(4) 0.005(4)
C55 0.036(5) 0.033(4) 0.014(4) 0.000(3) 0.007(3) -0.003(4)
C56 0.021(4) 0.027(4) 0.022(4) -0.003(3) 0.002(3) 0.005(3)
C57 0.045(7) 0.045(7) 0.195(19) 0.007(9) 0.065(10) 0.007(6)
Cl1 0.075(2) 0.0666(19) 0.0623(19) 0.0029(14) 0.0298(16) 0.0126(16)
Cl2 0.070(2) 0.080(2) 0.067(2) -0.0055(16) 0.0397(17) -0.0100(17)
Cu1 0.0208(4) 0.0184(4) 0.0131(4) 0.0015(3) 0.0053(3) 0.0005(4)
F1 0.065(6) 0.143(9) 0.115(8) -0.048(7) -0.004(5) 0.046(6)
F2 0.063(5) 0.098(6) 0.056(4) -0.010(4) -0.003(4) -0.002(4)
F3 0.094(6) 0.093(6) 0.061(5) -0.007(4) 0.031(4) -0.014(5)
F4 0.136(8) 0.055(4) 0.110(7) 0.003(4) 0.074(6) -0.009(5)
N1 0.033(4) 0.022(3) 0.009(3) 0.003(2) 0.006(3) -0.003(3)
N2 0.031(4) 0.030(4) 0.017(3) 0.000(3) 0.002(3) -0.003(3)
N3 0.030(4) 0.020(3) 0.027(4) 0.004(3) 0.010(3) 0.010(3)
N4 0.037(4) 0.027(4) 0.023(3) 0.009(3) 0.017(3) 0.004(3)
P1 0.0230(10) 0.0197(9) 0.0153(9) -0.0001(7) 0.0051(8) -0.0017(8)
P2 0.0221(10) 0.0218(10) 0.0166(9) 0.0014(7) 0.0075(8) -0.0024(8)
P3 0.0237(10) 0.0155(9) 0.0155(9) -0.0013(7) 0.0068(8) 0.0002(7)
P4 0.0201(10) 0.0214(9) 0.0156(9) 0.0013(7) 0.0055(8) 0.0034(8)

loop_
_atom_type_symbol
_atom_type_description
_atom_type_scat_dispersion_real
_atom_type_scat_dispersion_imag
_atom_type_scat_source
C C 0.0033 0.0016 'International Tables Vol C Tables 4.2.6.8 and 6.1.1.4'
H H 0.0000 0.0000 'International Tables Vol C Tables 4.2.6.8 and 6.1.1.4'
B B 0.0013 0.0007 'International Tables Vol C Tables 4.2.6.8 and 6.1.1.4'
N N 0.0061 0.0033 'International Tables Vol C Tables 4.2.6.8 and 6.1.1.4'
F F 0.0171 0.0103 'International Tables Vol C Tables 4.2.6.8 and 6.1.1.4'
P P 0.1023 0.0942 'International Tables Vol C Tables 4.2.6.8 and 6.1.1.4'
Cu Cu 0.3201 1.2651 'International Tables Vol C Tables 4.2.6.8 and 6.1.1.4'
Cl Cl 0.1484 0.1585 'International Tables Vol C Tables 4.2.6.8 and 6.1.1.4'

loop_
_geom_angle_atom_site_label_1
_geom_angle_atom_site_label_2
_geom_angle_atom_site_label_3
_geom_angle
F1 B1 F3 109.4(11)
F1 B1 F2 113.5(9)
F3 B1 F2 111.9(9)
F1 B1 F4 106.3(10)
F3 B1 F4 101.3(8)
F2 B1 F4 113.6(10)
N2 C1 N1 112.3(7)
N2 C1 H1 123.9
N1 C1 H1 123.9
N2 C2 C3 110.2(7)
N2 C2 P1 127.4(6)
C3 C2 P1 121.3(6)
C2 C3 N1 105.2(6)
C2 C3 P2 123.3(6)
N1 C3 P2 131.4(6)
N1 C4 H4A 109.5
N1 C4 H4B 109.5
H4A C4 H4B 109.5
N1 C4 H4C 109.5
H4A C4 H4C 109.5
H4B C4 H4C 109.5
C6 C5 C10 120.2(8)
C6 C5 P1 120.7(7)
C10 C5 P1 119.0(6)
C7 C6 C5 118.8(9)
C7 C6 H6 120.6
C5 C6 H6 120.6
C6 C7 C8 122.1(9)
C6 C7 H7 118.9
C8 C7 H7 118.9
C7 C8 C9 117.1(8)
C7 C8 H8 121.4
C9 C8 H8 121.4
C10 C9 C8 121.5(9)
C10 C9 H9 119.3
C8 C9 H9 119.3
C9 C10 C5 120.1(8)
C9 C10 H10 120.0
C5 C10 H10 120.0
C12 C11 C16 119.7(8)
C12 C11 P1 118.6(6)
C16 C11 P1 121.6(6)
C13 C12 C11 120.6(9)
C13 C12 H12 119.7
C11 C12 H12 119.7
C12 C13 C14 121.2(9)
C12 C13 H13 119.4
C14 C13 H13 119.4
C15 C14 C13 118.6(8)
C15 C14 H14 120.7
C13 C14 H14 120.7
C14 C15 C16 121.0(8)
C14 C15 H15 119.5
C16 C15 H15 119.5
C11 C16 C15 118.8(8)
C11 C16 H16 120.6
C15 C16 H16 120.6
C22 C17 C18 121.2(8)
C22 C17 P2 121.7(7)
C18 C17 P2 116.9(7)
C19 C18 C17 118.8(9)
C19 C18 H18 120.6
C17 C18 H18 120.6
C18 C19 C20 119.9(8)
C18 C19 H19 120.1
C20 C19 H19 120.1
C21 C20 C19 120.3(8)
C21 C20 H20 119.8
C19 C20 H20 119.8
C20 C21 C22 119.0(9)
C20 C21 H21 120.5
C22 C21 H21 120.5
C17 C22 C21 120.8(9)
C17 C22 H22 119.6
C21 C22 H22 119.6
C28 C23 C24 117.9(8)
C28 C23 P2 125.5(7)
C24 C23 P2 116.5(6)
C25 C24 C23 119.5(8)
C25 C24 H24 120.3
C23 C24 H24 120.3
C24 C25 C26 121.0(8)
C24 C25 H25 119.5
C26 C25 H25 119.5
C27 C26 C25 118.6(8)
C27 C26 H26 120.7
C25 C26 H26 120.7
C28 C27 C26 121.8(8)
C28 C27 H27 119.1
C26 C27 H27 119.1
C27 C28 C23 121.0(8)
C27 C28 H28 119.5
C23 C28 H28 119.5
N4 C29 N3 113.2(7)
N4 C29 H29 123.4
N3 C29 H29 123.4
N4 C30 C31 109.9(7)
N4 C30 P3 128.2(6)
C31 C30 P3 120.5(6)
N3 C31 C30 105.2(6)
N3 C31 P4 131.0(6)
C30 C31 P4 123.8(6)
N3 C32 H32A 109.5
N3 C32 H32B 109.5
H32A C32 H32B 109.5
N3 C32 H32C 109.5
H32A C32 H32C 109.5
H32B C32 H32C 109.5
C34 C33 C38 119.8(7)
C34 C33 P3 121.4(6)
C38 C33 P3 118.8(6)
C33 C34 C35 119.1(8)
C33 C34 H34 120.4
C35 C34 H34 120.4
C36 C35 C34 121.6(8)
C36 C35 H35 119.2
C34 C35 H35 119.2
C35 C36 C37 120.3(8)
C35 C36 H36 119.9
C37 C36 H36 119.9
C36 C37 C38 119.7(9)
C36 C37 H37 120.2
C38 C37 H37 120.2
C37 C38 C33 119.5(8)
C37 C38 H38 120.3
C33 C38 H38 120.3
C44 C39 C40 120.4(7)
C44 C39 P3 123.9(6)
C40 C39 P3 115.7(6)
C41 C40 C39 117.6(8)
C41 C40 H40 121.2
C39 C40 H40 121.2
C42 C41 C40 122.5(8)
C42 C41 H41 118.7
C40 C41 H41 118.7
C41 C42 C43 118.9(8)
C41 C42 H42 120.5
C43 C42 H42 120.5
C42 C43 C44 121.6(8)
C42 C43 H43 119.2
C44 C43 H43 119.2
C39 C44 C43 118.9(7)
C39 C44 H44 120.6
C43 C44 H44 120.6
C50 C45 C46 120.3(7)
C50 C45 P4 117.4(6)
C46 C45 P4 122.1(6)
C47 C46 C45 119.4(8)
C47 C46 H46 120.3
C45 C46 H46 120.3
C46 C47 C48 121.3(8)
C46 C47 H47 119.3
C48 C47 H47 119.3
C47 C48 C49 117.9(8)
C47 C48 H48 121.1
C49 C48 H48 121.1
C50 C49 C48 122.0(9)
C50 C49 H49 119.0
C48 C49 H49 119.0
C49 C50 C45 119.2(8)
C49 C50 H50 120.4
C45 C50 H50 120.4
C52 C51 C56 119.3(8)
C52 C51 P4 124.8(7)
C56 C51 P4 115.9(6)
C51 C52 C53 121.2(8)
C51 C52 H52 119.4
C53 C52 H52 119.4
C54 C53 C52 119.3(8)
C54 C53 H53 120.4
C52 C53 H53 120.4
C55 C54 C53 121.8(9)
C55 C54 H54 119.1
C53 C54 H54 119.1
C54 C55 C56 119.3(8)
C54 C55 H55 120.4
C56 C55 H55 120.4
C51 C56 C55 119.1(7)
C51 C56 H56 120.5
C55 C56 H56 120.5
Cl1 C57 Cl2 108.8(9)
Cl1 C57 H57A 109.9
Cl2 C57 H57A 109.9
Cl1 C57 H57B 109.9
Cl2 C57 H57B 109.9
H57A C57 H57B 108.3
P2 Cu1 P4 118.10(8)
P2 Cu1 P1 93.29(8)
P4 Cu1 P1 118.11(8)
P2 Cu1 P3 117.99(7)
P4 Cu1 P3 93.20(7)
P1 Cu1 P3 118.39(8)
C1 N1 C3 106.5(7)
C1 N1 C4 126.4(7)
C3 N1 C4 127.0(7)
C1 N2 C2 105.7(7)
C29 N3 C31 106.9(6)
C29 N3 C32 125.1(7)
C31 N3 C32 127.7(7)
C29 N4 C30 104.9(7)
C2 P1 C11 109.9(4)
C2 P1 C5 100.5(3)
C11 P1 C5 102.2(4)
C2 P1 Cu1 100.7(3)
C11 P1 Cu1 119.3(2)
C5 P1 Cu1 122.3(3)
C3 P2 C17 105.7(4)
C3 P2 C23 104.1(4)
C17 P2 C23 106.4(4)
C3 P2 Cu1 100.6(3)
C17 P2 Cu1 118.9(3)
C23 P2 Cu1 119.1(3)
C30 P3 C39 109.4(4)
C30 P3 C33 100.4(3)
C39 P3 C33 101.2(3)
C30 P3 Cu1 101.1(3)
C39 P3 Cu1 120.1(3)
C33 P3 Cu1 122.7(3)
C31 P4 C45 106.7(4)
C31 P4 C51 103.7(4)
C45 P4 C51 106.5(4)
C31 P4 Cu1 100.2(3)
C45 P4 Cu1 118.0(3)
C51 P4 Cu1 119.7(3)

loop_
_geom_bond_atom_site_label_1
_geom_bond_atom_site_label_2
_geom_bond_distance
B1 F1 1.320(14)
B1 F3 1.347(13)
B1 F2 1.351(13)
B1 F4 1.467(14)
C1 N2 1.306(12)
C1 N1 1.367(11)
C1 H1 0.9300
C2 N2 1.373(10)
C2 C3 1.382(11)
C2 P1 1.807(8)
C3 N1 1.384(9)
C3 P2 1.794(8)
C4 N1 1.460(11)
C4 H4A 0.9600
C4 H4B 0.9600
C4 H4C 0.9600
C5 C6 1.380(12)
C5 C10 1.387(12)
C5 P1 1.873(9)
C6 C7 1.354(12)
C6 H6 0.9300
C7 C8 1.391(15)
C7 H7 0.9300
C8 C9 1.400(14)
C8 H8 0.9300
C9 C10 1.334(12)
C9 H9 0.9300
C10 H10 0.9300
C11 C12 1.386(12)
C11 C16 1.393(11)
C11 P1 1.824(8)
C12 C13 1.360(13)
C12 H12 0.9300
C13 C14 1.391(13)
C13 H13 0.9300
C14 C15 1.377(13)
C14 H14 0.9300
C15 C16 1.405(12)
C15 H15 0.9300
C16 H16 0.9300
C17 C22 1.359(12)
C17 C18 1.410(12)
C17 P2 1.831(8)
C18 C19 1.389(13)
C18 H18 0.9300
C19 C20 1.417(15)
C19 H19 0.9300
C20 C21 1.388(14)
C20 H20 0.9300
C21 C22 1.406(12)
C21 H21 0.9300
C22 H22 0.9300
C23 C28 1.400(11)
C23 C24 1.435(12)
C23 P2 1.832(9)
C24 C25 1.357(13)
C24 H24 0.9300
C25 C26 1.405(13)
C25 H25 0.9300
C26 C27 1.379(13)
C26 H26 0.9300
C27 C28 1.343(13)
C27 H27 0.9300
C28 H28 0.9300
C29 N4 1.338(11)
C29 N3 1.355(11)
C29 H29 0.9300
C30 N4 1.386(10)
C30 C31 1.411(12)
C30 P3 1.779(8)
C31 N3 1.394(10)
C31 P4 1.785(8)
C32 N3 1.447(11)
C32 H32A 0.9600
C32 H32B 0.9600
C32 H32C 0.9600
C33 C34 1.390(11)
C33 C38 1.407(12)
C33 P3 1.840(8)
C34 C35 1.393(12)
C34 H34 0.9300
C35 C36 1.352(14)
C35 H35 0.9300
C36 C37 1.392(14)
C36 H36 0.9300
C37 C38 1.397(12)
C37 H37 0.9300
C38 H38 0.9300
C39 C44 1.388(11)
C39 C40 1.436(11)
C39 P3 1.822(8)
C40 C41 1.400(12)
C40 H40 0.9300
C41 C42 1.372(13)
C41 H41 0.9300
C42 C43 1.386(13)
C42 H42 0.9300
C43 C44 1.407(12)
C43 H43 0.9300
C44 H44 0.9300
C45 C50 1.412(11)
C45 C46 1.422(12)
C45 P4 1.808(8)
C46 C47 1.392(11)
C46 H46 0.9300
C47 C48 1.404(14)
C47 H47 0.9300
C48 C49 1.432(14)
C48 H48 0.9300
C49 C50 1.374(12)
C49 H49 0.9300
C50 H50 0.9300
C51 C52 1.374(12)
C51 C56 1.402(11)
C51 P4 1.824(8)
C52 C53 1.384(12)
C52 H52 0.9300
C53 C54 1.365(13)
C53 H53 0.9300
C54 C55 1.362(13)
C54 H54 0.9300
C55 C56 1.413(12)
C55 H55 0.9300
C56 H56 0.9300
C57 Cl1 1.765(13)
C57 Cl2 1.83(2)
C57 H57A 0.9700
C57 H57B 0.9700
Cu1 P2 2.277(2)
Cu1 P4 2.278(2)
Cu1 P1 2.285(2)
Cu1 P3 2.296(2)

loop_
_geom_torsion_atom_site_label_1
_geom_torsion_atom_site_label_2
_geom_torsion_atom_site_label_3
_geom_torsion_atom_site_label_4
_geom_torsion
N2 C2 C3 N1 1.4(9)
P1 C2 C3 N1 -167.4(5)
N2 C2 C3 P2 178.2(6)
P1 C2 C3 P2 9.4(10)
C10 C5 C6 C7 -4.6(13)
P1 C5 C6 C7 176.9(7)
C5 C6 C7 C8 4.3(14)
C6 C7 C8 C9 -2.4(14)
C7 C8 C9 C10 0.7(14)
C8 C9 C10 C5 -1.1(14)
C6 C5 C10 C9 3.0(13)
P1 C5 C10 C9 -178.5(7)
C16 C11 C12 C13 -1.3(11)
P1 C11 C12 C13 175.2(6)
C11 C12 C13 C14 0.0(12)
C12 C13 C14 C15 2.7(13)
C13 C14 C15 C16 -4.1(13)
C12 C11 C16 C15 -0.1(11)
P1 C11 C16 C15 -176.5(6)
C14 C15 C16 C11 2.9(12)
C22 C17 C18 C19 -0.1(13)
P2 C17 C18 C19 176.5(7)
C17 C18 C19 C20 -1.2(13)
C18 C19 C20 C21 2.1(14)
C19 C20 C21 C22 -1.8(13)
C18 C17 C22 C21 0.5(13)
P2 C17 C22 C21 -176.0(7)
C20 C21 C22 C17 0.4(13)
C28 C23 C24 C25 3.8(12)
P2 C23 C24 C25 -178.5(7)
C23 C24 C25 C26 -5.9(13)
C24 C25 C26 C27 4.9(13)
C25 C26 C27 C28 -1.7(14)
C26 C27 C28 C23 -0.3(14)
C24 C23 C28 C27 -0.6(12)
P2 C23 C28 C27 -178.2(7)
N4 C30 C31 N3 -0.3(9)
P3 C30 C31 N3 -167.7(5)
N4 C30 C31 P4 -179.7(6)
P3 C30 C31 P4 12.9(10)
C38 C33 C34 C35 0.1(12)
P3 C33 C34 C35 176.9(7)
C33 C34 C35 C36 0.4(14)
C34 C35 C36 C37 -2.1(15)
C35 C36 C37 C38 3.3(15)
C36 C37 C38 C33 -2.7(14)
C34 C33 C38 C37 1.1(12)
P3 C33 C38 C37 -175.8(7)
C44 C39 C40 C41 -2.0(11)
P3 C39 C40 C41 176.6(6)
C39 C40 C41 C42 0.0(12)
C40 C41 C42 C43 1.1(12)
C41 C42 C43 C44 -0.2(12)
C40 C39 C44 C43 2.9(11)
P3 C39 C44 C43 -175.6(6)
C42 C43 C44 C39 -1.7(11)
C50 C45 C46 C47 -1.2(12)
P4 C45 C46 C47 -175.8(6)
C45 C46 C47 C48 0.2(13)
C46 C47 C48 C49 0.7(13)
C47 C48 C49 C50 -0.7(13)
C48 C49 C50 C45 -0.3(13)
C46 C45 C50 C49 1.2(12)
P4 C45 C50 C49 176.1(6)
C56 C51 C52 C53 2.0(12)
P4 C51 C52 C53 -177.7(6)
C51 C52 C53 C54 -1.7(13)
C52 C53 C54 C55 -1.0(13)
C53 C54 C55 C56 3.4(13)
C52 C51 C56 C55 0.4(12)
P4 C51 C56 C55 -179.9(6)
C54 C55 C56 C51 -3.0(12)
N2 C1 N1 C3 2.6(10)
N2 C1 N1 C4 -173.4(8)
C2 C3 N1 C1 -2.3(8)
P2 C3 N1 C1 -178.8(7)
C2 C3 N1 C4 173.7(8)
P2 C3 N1 C4 -2.8(13)
N1 C1 N2 C2 -1.8(10)
C3 C2 N2 C1 0.2(9)
P1 C2 N2 C1 168.1(7)
N4 C29 N3 C31 -1.7(10)
N4 C29 N3 C32 -175.1(8)
C30 C31 N3 C29 1.2(9)
P4 C31 N3 C29 -179.6(7)
C30 C31 N3 C32 174.4(8)
P4 C31 N3 C32 -6.3(13)
N3 C29 N4 C30 1.4(9)
C31 C30 N4 C29 -0.6(9)
P3 C30 N4 C29 165.5(6)
N2 C2 P1 C11 56.9(8)
C3 C2 P1 C11 -136.4(7)
N2 C2 P1 C5 -50.3(8)
C3 C2 P1 C5 116.3(7)
N2 C2 P1 Cu1 -176.3(7)
C3 C2 P1 Cu1 -9.7(7)
C12 C11 P1 C2 170.2(6)
C16 C11 P1 C2 -13.3(7)
C12 C11 P1 C5 -83.7(6)
C16 C11 P1 C5 92.8(7)
C12 C11 P1 Cu1 54.8(7)
C16 C11 P1 Cu1 -128.8(6)
C6 C5 P1 C2 139.5(7)
C10 C5 P1 C2 -39.0(7)
C6 C5 P1 C11 26.2(8)
C10 C5 P1 C11 -152.3(7)
C6 C5 P1 Cu1 -110.6(7)
C10 C5 P1 Cu1 70.9(7)
P2 Cu1 P1 C2 5.7(3)
P4 Cu1 P1 C2 130.2(3)
P3 Cu1 P1 C2 -118.7(3)
P2 Cu1 P1 C11 126.0(3)
P4 Cu1 P1 C11 -109.6(3)
P3 Cu1 P1 C11 1.6(3)
P2 Cu1 P1 C5 -104.0(3)
P4 Cu1 P1 C5 20.4(3)
P3 Cu1 P1 C5 131.5(3)
C2 C3 P2 C17 121.0(7)
N1 C3 P2 C17 -63.1(8)
C2 C3 P2 C23 -127.1(7)
N1 C3 P2 C23 48.8(8)
C2 C3 P2 Cu1 -3.3(7)
N1 C3 P2 Cu1 172.6(7)
C22 C17 P2 C3 -8.9(8)
C18 C17 P2 C3 174.5(6)
C22 C17 P2 C23 -119.1(7)
C18 C17 P2 C23 64.2(7)
C22 C17 P2 Cu1 103.0(7)
C18 C17 P2 Cu1 -73.6(7)
C28 C23 P2 C3 -107.2(8)
C24 C23 P2 C3 75.2(7)
C28 C23 P2 C17 4.1(8)
C24 C23 P2 C17 -173.5(6)
C28 C23 P2 Cu1 141.9(6)
C24 C23 P2 Cu1 -35.7(7)
P4 Cu1 P2 C3 -126.8(3)
P1 Cu1 P2 C3 -2.4(3)
P3 Cu1 P2 C3 122.4(3)
P4 Cu1 P2 C17 118.5(3)
P1 Cu1 P2 C17 -117.0(3)
P3 Cu1 P2 C17 7.7(3)
P4 Cu1 P2 C23 -14.0(3)
P1 Cu1 P2 C23 110.4(3)
P3 Cu1 P2 C23 -124.9(3)
N4 C30 P3 C39 55.3(8)
C31 C30 P3 C39 -139.8(6)
N4 C30 P3 C33 -50.6(8)
C31 C30 P3 C33 114.3(7)
N4 C30 P3 Cu1 -177.1(7)
C31 C30 P3 Cu1 -12.2(7)
C44 C39 P3 C30 -13.0(7)
C40 C39 P3 C30 168.5(5)
C44 C39 P3 C33 92.4(7)
C40 C39 P3 C33 -86.2(6)
C44 C39 P3 Cu1 -129.0(6)
C40 C39 P3 Cu1 52.5(6)
C34 C33 P3 C30 142.9(7)
C38 C33 P3 C30 -40.3(7)
C34 C33 P3 C39 30.6(7)
C38 C33 P3 C39 -152.6(6)
C34 C33 P3 Cu1 -106.7(7)
C38 C33 P3 Cu1 70.1(7)
P2 Cu1 P3 C30 131.1(3)
P4 Cu1 P3 C30 6.8(3)
P1 Cu1 P3 C30 -117.7(3)
P2 Cu1 P3 C39 -108.6(3)
P4 Cu1 P3 C39 127.1(3)
P1 Cu1 P3 C39 2.5(3)
P2 Cu1 P3 C33 21.1(3)
P4 Cu1 P3 C33 -103.3(3)
P1 Cu1 P3 C33 132.2(3)
N3 C31 P4 C45 -61.1(8)
C30 C31 P4 C45 118.1(7)
N3 C31 P4 C51 51.1(8)
C30 C31 P4 C51 -129.7(7)
N3 C31 P4 Cu1 175.4(7)
C30 C31 P4 Cu1 -5.4(7)
C50 C45 P4 C31 174.3(6)
C46 C45 P4 C31 -10.9(8)
C50 C45 P4 C51 64.0(7)
C46 C45 P4 C51 -121.3(7)
C50 C45 P4 Cu1 -74.0(7)
C46 C45 P4 Cu1 100.7(6)
C52 C51 P4 C31 -105.5(7)
C56 C51 P4 C31 74.8(6)
C52 C51 P4 C45 6.9(8)
C56 C51 P4 C45 -172.8(6)
C52 C51 P4 Cu1 144.0(6)
C56 C51 P4 Cu1 -35.7(7)
P2 Cu1 P4 C31 -126.3(3)
P1 Cu1 P4 C31 122.7(3)
P3 Cu1 P4 C31 -2.0(3)
P2 Cu1 P4 C45 118.5(3)
P1 Cu1 P4 C45 7.4(3)
P3 Cu1 P4 C45 -117.3(3)
P2 Cu1 P4 C51 -13.9(3)
P1 Cu1 P4 C51 -124.9(3)
P3 Cu1 P4 C51 110.4(3)

loop_
_platon_squeeze_void_nr
_platon_squeeze_void_average_x
_platon_squeeze_void_average_y
_platon_squeeze_void_average_z
_platon_squeeze_void_volume
_platon_squeeze_void_count_electrons
_platon_squeeze_void_content
1 -0.079 0.122 0.786 120 51 ' '
2 0.421 0.378 0.286 120 51 ' '
3 0.421 0.622 0.786 120 51 ' '
4 0.921 0.878 0.286 120 51 ' '
